data_7715628
loop_
_publ_author_name
'Ikeshita, Masahiro'
'Ma, Shing Cho'
'Muller, Gilles'
'Naota, Takeshi'

_publ_section_title
;
 Linker-dependent control of the chiroptical properties of
 polymethylene-vaulted
 <i>trans</i>-bis[(&#x3b2;-iminomethyl)naphthoxy]platinum(II) complexes.
;
_journal_issue 18
_journal_name_full 'Dalton transactions (Cambridge, England : 2003)'
_journal_page_first 7775
_journal_page_last 7787
_journal_paper_doi 10.1039/d4dt00273c
_journal_volume 53
_journal_year 2024
_chemical_absolute_configuration 'CHOOSE rm ad rmad syn or unk'
_chemical_formula_moiety 'C30 H30 N2 O2 Pt'
_chemical_formula_sum 'C30 H30 N2 O2 Pt'
_chemical_formula_weight 645.67
_space_group_crystal_system orthorhombic
_space_group_IT_number 18
_space_group_name_Hall 'P 2 2ab'
_space_group_name_H-M_alt 'P 21 21 2'
_atom_sites_solution_hydrogens geom
_atom_sites_solution_primary direct
_atom_sites_solution_secondary difmap
_audit_update_record
;
2020-09-26 deposited with the CCDC.	2024-04-03 downloaded from the CCDC.
;
_cell_angle_alpha 90.0000
_cell_angle_beta 90.0000
_cell_angle_gamma 90.0000
_cell_formula_units_Z 6
_cell_length_a 17.0467
_cell_length_b 17.1602
_cell_length_c 13.0717
_cell_measurement_reflns_used 50033
_cell_measurement_temperature 113
_cell_measurement_theta_max 29.58
_cell_measurement_theta_min 2.01
_cell_volume 3823.796
_computing_cell_refinement 'CrysAlisPro 1.171.38.41 (Rigaku OD, 2015)'
_computing_data_collection 'CrysAlisPro 1.171.38.41 (Rigaku OD, 2015)'
_computing_data_reduction 'CrysAlisPro 1.171.38.41 (Rigaku OD, 2015)'
_computing_molecular_graphics 'CrystalStructure 4.2.5'
_computing_publication_material 'CrystalStructure 4.2.5 (Rigaku, 2017)'
_computing_structure_refinement 'SHELXL Version 2014/7 (Sheldrick, 2008)'
_computing_structure_solution 'SHELXT Version 2014/5 (Sheldrick, 2014)'
_diffrn_ambient_temperature 113
_diffrn_detector_area_resol_mean 5.811
_diffrn_measured_fraction_theta_full 0.998
_diffrn_measured_fraction_theta_max 0.999
_diffrn_measurement_device_type 'Rigaku XtaLAB P200'
_diffrn_measurement_method \w
_diffrn_radiation_type 'Mo K\a'
_diffrn_radiation_wavelength 0.71073
_diffrn_reflns_av_R_equivalents 0.0256
_diffrn_reflns_Laue_measured_fraction_full 0.998
_diffrn_reflns_Laue_measured_fraction_max 0.999
_diffrn_reflns_limit_h_max 22
_diffrn_reflns_limit_h_min -22
_diffrn_reflns_limit_k_max 22
_diffrn_reflns_limit_k_min -20
_diffrn_reflns_limit_l_max 16
_diffrn_reflns_limit_l_min -16
_diffrn_reflns_number 69614
_diffrn_reflns_point_group_measured_fraction_full 0.999
_diffrn_reflns_point_group_measured_fraction_max 0.999
_diffrn_reflns_theta_full 25.242
_diffrn_reflns_theta_max 27.494
_diffrn_reflns_theta_min 2.658
_diffrn_standards_number 0
_exptl_absorpt_coefficient_mu 5.512
_exptl_absorpt_correction_T_max 0.332
_exptl_absorpt_correction_T_min 0.162
_exptl_absorpt_correction_type multi-scan
_exptl_absorpt_process_details
;
CrysAlisPro 1.171.38.41 (Rigaku Oxford Diffraction, 2015)
Empirical absorption correction using spherical harmonics,
 implemented in SCALE3 ABSPACK scaling algorithm.
;
_exptl_crystal_colour red
_exptl_crystal_density_diffrn 1.682
_exptl_crystal_density_method 'not measured'
_exptl_crystal_description block
_exptl_crystal_F_000 1908.00
_exptl_crystal_size_max 0.200
_exptl_crystal_size_mid 0.200
_exptl_crystal_size_min 0.200
_refine_diff_density_max 1.81
_refine_diff_density_min -0.68
_refine_ls_abs_structure_details
;
 Flack x determined using 3746 quotients [(I+)-(I-)]/[(I+)+(I-)]
 (Parsons, Flack and Wagner, Acta Cryst. B69 (2013) 249-259).
;
_refine_ls_abs_structure_Flack -0.004(3)
_refine_ls_extinction_method none
_refine_ls_goodness_of_fit_ref 1.082
_refine_ls_hydrogen_treatment constr
_refine_ls_number_parameters 474
_refine_ls_number_reflns 8767
_refine_ls_number_restraints 55
_refine_ls_R_factor_all 0.0226
_refine_ls_R_factor_gt 0.0220
_refine_ls_shift/su_max 0.002
_refine_ls_structure_factor_coef Fsqd
_refine_ls_weighting_details 'w = 1/[\s^2^(Fo^2^)+(0.0299P)^2^+7.2674P] where P=(Fo^2^+2Fc^2^)/3'
_refine_ls_weighting_scheme calc
_refine_ls_wR_factor_gt 0.0570
_refine_ls_wR_factor_ref 0.0572
_reflns_Friedel_coverage 0.804
_reflns_Friedel_fraction_full 1.000
_reflns_Friedel_fraction_max 0.999
_reflns_number_gt 8615
_reflns_number_total 8767
_reflns_threshold_expression F^2^>2.0\s(F^2^)
_cod_data_source_file d4dt00273c2.cif
_cod_data_source_block xcalibur_CCDC1
_cod_depositor_comments 'Adding full bibliography for 7715625--7715636.cif.'
_cod_original_cell_volume 3823.7962
_cod_database_code 7715628

loop_
_space_group_symop_id
_space_group_symop_operation_xyz
1 +X,+Y,+Z
2 -X,-Y,+Z
3 1/2+X,1/2-Y,-Z
4 1/2-X,1/2+Y,-Z

loop_
_atom_site_label
_atom_site_type_symbol
_atom_site_fract_x
_atom_site_fract_y
_atom_site_fract_z
_atom_site_U_iso_or_equiv
_atom_site_adp_type
_atom_site_occupancy
_atom_site_site_symmetry_order
_atom_site_calc_flag
_atom_site_refinement_flags_posn
_atom_site_refinement_flags_adp
_atom_site_refinement_flags_occupancy
_atom_site_disorder_assembly
_atom_site_disorder_group
Pt1 Pt 0.39482(2) 0.78997(2) 0.29861(2) 0.02774(6) Uani 1 1 d . . . . .
Pt2 Pt 0.5000 0.5000 0.83459(2) 0.01738(6) Uani 1 2 d S T P . .
O1 O 0.3569(3) 0.9005(3) 0.3073(4) 0.0428(12) Uani 1 1 d . . . . .
O2 O 0.4409(2) 0.6826(2) 0.2918(3) 0.0318(9) Uani 1 1 d . . . . .
O3 O 0.4894(2) 0.3838(2) 0.8285(3) 0.0241(8) Uani 1 1 d . . . . .
N1 N 0.3918(3) 0.7935(3) 0.1451(3) 0.0276(10) Uani 1 1 d . . . . .
N2 N 0.3818(4) 0.7802(3) 0.4506(4) 0.0431(14) Uani 1 1 d . . . . .
N3 N 0.6175(2) 0.4927(3) 0.8466(3) 0.0192(8) Uani 1 1 d . . . . .
C1 C 0.3866(3) 0.9349(3) 0.1322(4) 0.0252(11) Uani 1 1 d . . . . .
C2 C 0.3724(4) 0.9528(4) 0.2382(5) 0.0289(13) Uani 1 1 d . . . . .
C3 C 0.3739(3) 1.0311(4) 0.2668(5) 0.0288(12) Uani 1 1 d . . . . .
H3 H 0.3645 1.0441 0.3364 0.035 Uiso 1 1 calc R U . . .
C4 C 0.3889(3) 1.0915(3) 0.1966(5) 0.0291(11) Uani 1 1 d . . . . .
C5 C 0.3981(4) 1.1706(4) 0.2287(5) 0.0361(14) Uani 1 1 d . . . . .
H5 H 0.3944 1.1837 0.2991 0.043 Uiso 1 1 calc R U . . .
C6 C 0.4122(4) 1.2272(4) 0.1578(7) 0.0417(16) Uani 1 1 d . . . . .
H6 H 0.4180 1.2797 0.1798 0.050 Uiso 1 1 calc R U . . .
C7 C 0.4183(4) 1.2102(5) 0.0545(7) 0.053(2) Uani 1 1 d . . . . .
H7 H 0.4266 1.2512 0.0069 0.064 Uiso 1 1 calc R U . . .
C8 C 0.4125(5) 1.1349(4) 0.0200(6) 0.0467(18) Uani 1 1 d . . . . .
H8 H 0.4176 1.1235 -0.0508 0.056 Uiso 1 1 calc R U . . .
C9 C 0.3987(4) 1.0738(4) 0.0922(5) 0.0304(12) Uani 1 1 d . . . . .
C10 C 0.3961(4) 0.9952(4) 0.0621(4) 0.0312(11) Uani 1 1 d . . . . .
H10 H 0.4010 0.9829 -0.0084 0.037 Uiso 1 1 calc R U . . .
C11 C 0.3866(4) 0.8565(4) 0.0923(5) 0.0317(13) Uani 1 1 d . . . . .
H11 H 0.3825 0.8509 0.0202 0.038 Uiso 1 1 calc R U . . .
C12 C 0.4755(3) 0.6757(4) 0.4721(4) 0.0280(12) Uani 1 1 d . . . . .
C13 C 0.4843(3) 0.6538(3) 0.3665(4) 0.0238(11) Uani 1 1 d . . . . .
C14 C 0.5383(3) 0.5963(3) 0.3434(4) 0.0263(11) Uani 1 1 d . . . . .
H14 H 0.5445 0.5807 0.2742 0.032 Uiso 1 1 calc R U . . .
C15 C 0.5844(3) 0.5603(3) 0.4190(4) 0.0246(11) Uani 1 1 d . . . . .
C16 C 0.6423(3) 0.5028(4) 0.3947(5) 0.0346(12) Uani 1 1 d . . . . .
H16 H 0.6496 0.4872 0.3256 0.042 Uiso 1 1 calc R U . . .
C17 C 0.6873(4) 0.4701(4) 0.4699(6) 0.0409(15) Uani 1 1 d . . . . .
H17 H 0.7259 0.4325 0.4524 0.049 Uiso 1 1 calc R U . . .
C18 C 0.6770(4) 0.4918(5) 0.5744(5) 0.0412(15) Uani 1 1 d . . . . .
H18 H 0.7094 0.4697 0.6259 0.049 Uiso 1 1 calc R U . . .
C19 C 0.6210(4) 0.5436(4) 0.5995(5) 0.0373(15) Uani 1 1 d . . . . .
H19 H 0.6124 0.5557 0.6695 0.045 Uiso 1 1 calc R U . . .
C20 C 0.5740(3) 0.5808(4) 0.5231(4) 0.0274(11) Uani 1 1 d . . . . .
C21 C 0.5181(3) 0.6366(4) 0.5459(4) 0.0285(13) Uani 1 1 d . . . . .
H21 H 0.5086 0.6487 0.6158 0.034 Uiso 1 1 calc R U . . .
C22 C 0.4184(4) 0.7312(4) 0.5065(5) 0.0394(16) Uani 1 1 d . . . . .
H22 H 0.4068 0.7316 0.5776 0.047 Uiso 1 1 calc R U . . .
C23 C 0.3866(4) 0.7195(3) 0.0879(4) 0.0354(14) Uani 1 1 d D U . . .
H23A H 0.4268 0.6829 0.1139 0.043 Uiso 1 1 calc R U . . .
H23B H 0.3978 0.7294 0.0147 0.043 Uiso 1 1 calc R U . . .
C24 C 0.3057(5) 0.6823(5) 0.0981(7) 0.074(3) Uani 1 1 d D U . . .
H24A H 0.3105 0.6313 0.0633 0.089 Uiso 1 1 calc R U . . .
H24B H 0.2711 0.7143 0.0541 0.089 Uiso 1 1 calc R U . . .
C25 C 0.2570(7) 0.6657(6) 0.1938(8) 0.087(3) Uani 1 1 d D U . . .
H25A H 0.2235 0.6197 0.1801 0.104 Uiso 1 1 calc R U . . .
H25B H 0.2932 0.6516 0.2500 0.104 Uiso 1 1 calc R U . . .
C26 C 0.2050(7) 0.7313(10) 0.2302(8) 0.164(8) Uani 1 1 d D U . . .
H26A H 0.1593 0.7354 0.1838 0.197 Uiso 1 1 calc R U . . .
H26B H 0.2346 0.7808 0.2255 0.197 Uiso 1 1 calc R U . . .
C27 C 0.1750(7) 0.7217(11) 0.3403(7) 0.152(7) Uani 1 1 d D U . . .
H27A H 0.1348 0.7627 0.3504 0.182 Uiso 1 1 calc R U . . .
H27B H 0.1468 0.6713 0.3421 0.182 Uiso 1 1 calc R U . . .
C28 C 0.2265(6) 0.7234(8) 0.4353(10) 0.124(5) Uani 1 1 d D U . . .
H28A H 0.1995 0.6984 0.4938 0.149 Uiso 1 1 calc R U . . .
H28B H 0.2767 0.6960 0.4228 0.149 Uiso 1 1 calc R U . . .
C29 C 0.2403(6) 0.8087(8) 0.4559(10) 0.121(5) Uani 1 1 d D U . . .
H29A H 0.1993 0.8278 0.5033 0.145 Uiso 1 1 calc R U . . .
H29B H 0.2349 0.8378 0.3909 0.145 Uiso 1 1 calc R U . . .
C30 C 0.3198(5) 0.8259(5) 0.5014(6) 0.067(3) Uani 1 1 d D U . . .
H30A H 0.3313 0.8821 0.4942 0.081 Uiso 1 1 calc R U . . .
H30B H 0.3191 0.8133 0.5753 0.081 Uiso 1 1 calc R U . . .
C31 C 0.6287(3) 0.3525(3) 0.8171(4) 0.0200(10) Uani 1 1 d . . . . .
C32 C 0.5465(3) 0.3329(3) 0.8159(4) 0.0206(10) Uani 1 1 d . . . . .
C33 C 0.5262(3) 0.2556(3) 0.8012(5) 0.0258(11) Uani 1 1 d . . . . .
H33 H 0.4721 0.2424 0.7989 0.031 Uiso 1 1 calc R U . . .
C34 C 0.5814(3) 0.1960(3) 0.7896(4) 0.0250(11) Uani 1 1 d . . . . .
C35 C 0.5600(4) 0.1168(4) 0.7741(5) 0.0339(14) Uani 1 1 d . . . . .
H35 H 0.5061 0.1031 0.7702 0.041 Uiso 1 1 calc R U . . .
C36 C 0.6160(4) 0.0601(4) 0.7649(5) 0.0389(15) Uani 1 1 d . . . . .
H36 H 0.6006 0.0075 0.7544 0.047 Uiso 1 1 calc R U . . .
C37 C 0.6969(4) 0.0792(4) 0.7709(5) 0.0378(15) Uani 1 1 d . . . . .
H37 H 0.7356 0.0395 0.7655 0.045 Uiso 1 1 calc R U . . .
C38 C 0.7187(4) 0.1547(4) 0.7845(5) 0.0347(13) Uani 1 1 d . . . . .
H38 H 0.7730 0.1671 0.7877 0.042 Uiso 1 1 calc R U . . .
C39 C 0.6630(3) 0.2152(3) 0.7941(4) 0.0249(10) Uani 1 1 d . . . . .
C40 C 0.6844(3) 0.2936(3) 0.8070(4) 0.0240(10) Uani 1 1 d . . . . .
H40 H 0.7384 0.3069 0.8088 0.029 Uiso 1 1 calc R U . . .
C41 C 0.6583(3) 0.4302(3) 0.8373(4) 0.0228(10) Uani 1 1 d . . . . .
H41 H 0.7135 0.4353 0.8444 0.027 Uiso 1 1 calc R U . . .
C42 C 0.6625(3) 0.5616(3) 0.8851(5) 0.0251(11) Uani 1 1 d . . . . .
H42A H 0.6367 0.6100 0.8613 0.030 Uiso 1 1 calc R U . . .
H42B H 0.7162 0.5605 0.8564 0.030 Uiso 1 1 calc R U . . .
C43 C 0.6672(4) 0.5624(4) 1.0017(5) 0.0335(13) Uani 1 1 d . . . . .
H43A H 0.6932 0.5137 1.0241 0.040 Uiso 1 1 calc R U . . .
H43B H 0.7013 0.6063 1.0225 0.040 Uiso 1 1 calc R U . . .
C44 C 0.5909(4) 0.5696(4) 1.0580(5) 0.0333(14) Uani 1 1 d . . . . .
H44A H 0.5566 0.6052 1.0187 0.040 Uiso 1 1 calc R U . . .
H44B H 0.6016 0.5949 1.1247 0.040 Uiso 1 1 calc R U . . .
C45 C 0.5447(4) 0.4939(4) 1.0787(4) 0.0305(12) Uani 1 1 d . . . . .
H45A H 0.5584 0.4549 1.0257 0.037 Uiso 1 1 calc R U . . .
H45B H 0.5608 0.4725 1.1459 0.037 Uiso 1 1 calc R U . . .

loop_
_atom_site_aniso_label
_atom_site_aniso_U_11
_atom_site_aniso_U_22
_atom_site_aniso_U_33
_atom_site_aniso_U_23
_atom_site_aniso_U_13
_atom_site_aniso_U_12
Pt1 0.03385(11) 0.02668(10) 0.02268(10) -0.00257(9) 0.00397(9) 0.00806(9)
Pt2 0.01366(10) 0.02226(12) 0.01621(11) 0.000 0.000 -0.00197(11)
O1 0.065(3) 0.030(2) 0.034(2) -0.0018(19) 0.020(2) 0.015(2)
O2 0.035(2) 0.033(2) 0.027(2) -0.0062(18) -0.0089(19) 0.0121(17)
O3 0.0149(17) 0.0279(18) 0.0294(19) -0.0014(15) 0.0020(15) -0.0007(14)
N1 0.034(2) 0.029(2) 0.020(2) -0.0070(19) -0.0073(19) 0.007(2)
N2 0.063(4) 0.033(3) 0.033(3) 0.004(2) 0.022(3) 0.018(3)
N3 0.0153(17) 0.024(2) 0.0184(18) 0.0026(18) -0.0021(14) -0.0061(17)
C1 0.024(3) 0.028(3) 0.023(3) -0.002(2) -0.002(2) 0.004(2)
C2 0.027(3) 0.034(3) 0.025(3) -0.007(2) -0.002(2) 0.010(2)
C3 0.027(3) 0.031(3) 0.028(3) -0.008(2) -0.002(2) 0.006(2)
C4 0.018(2) 0.031(3) 0.039(3) 0.001(2) -0.001(2) 0.005(2)
C5 0.025(3) 0.033(3) 0.051(4) -0.007(3) -0.002(3) -0.002(2)
C6 0.031(3) 0.025(3) 0.069(5) 0.000(3) 0.006(3) -0.003(2)
C7 0.042(4) 0.036(4) 0.081(6) 0.020(4) -0.002(4) 0.001(3)
C8 0.057(5) 0.039(4) 0.045(4) 0.008(3) 0.004(3) 0.003(3)
C9 0.023(3) 0.033(3) 0.035(3) 0.000(2) 0.002(3) 0.004(2)
C10 0.032(3) 0.034(3) 0.028(3) -0.001(3) -0.002(2) 0.005(3)
C11 0.034(3) 0.035(3) 0.026(3) -0.007(2) -0.006(2) 0.005(3)
C12 0.030(3) 0.031(3) 0.023(3) -0.001(2) 0.004(2) 0.002(2)
C13 0.027(3) 0.026(3) 0.018(2) -0.0007(19) 0.0023(19) -0.001(2)
C14 0.032(3) 0.029(3) 0.018(2) -0.003(2) -0.002(2) 0.001(2)
C15 0.023(3) 0.021(2) 0.029(3) 0.002(2) -0.004(2) -0.0023(19)
C16 0.034(3) 0.029(3) 0.040(3) 0.002(3) -0.002(2) 0.005(3)
C17 0.038(4) 0.037(3) 0.048(4) 0.001(3) -0.008(3) 0.006(3)
C18 0.039(3) 0.046(4) 0.039(3) 0.014(3) -0.013(3) 0.000(3)
C19 0.038(4) 0.047(4) 0.027(3) 0.014(3) -0.005(3) -0.008(3)
C20 0.028(3) 0.032(3) 0.022(3) 0.006(2) -0.001(2) -0.008(2)
C21 0.036(3) 0.037(3) 0.012(2) -0.002(2) 0.003(2) -0.003(2)
C22 0.055(4) 0.038(4) 0.025(3) -0.002(2) 0.015(3) 0.012(3)
C23 0.050(4) 0.029(3) 0.028(3) -0.011(2) -0.015(3) 0.013(3)
C24 0.117(8) 0.050(5) 0.057(5) -0.023(4) 0.023(5) -0.048(5)
C25 0.106(9) 0.077(7) 0.077(7) 0.013(6) -0.016(6) 0.002(6)
C26 0.048(6) 0.34(2) 0.098(9) 0.087(13) 0.023(6) 0.074(10)
C27 0.100(9) 0.270(18) 0.086(8) 0.111(10) 0.040(6) 0.105(11)
C28 0.047(6) 0.171(11) 0.155(12) 0.106(10) 0.020(6) 0.016(7)
C29 0.105(8) 0.183(12) 0.075(7) -0.033(9) -0.005(7) 0.102(9)
C30 0.103(7) 0.057(5) 0.042(4) 0.013(4) 0.039(4) 0.050(5)
C31 0.018(2) 0.028(3) 0.014(2) -0.0009(18) -0.0009(17) -0.0006(19)
C32 0.020(2) 0.025(3) 0.017(3) -0.0010(19) 0.0002(18) 0.0023(19)
C33 0.022(2) 0.031(3) 0.025(2) -0.002(2) -0.001(2) -0.001(2)
C34 0.029(3) 0.027(3) 0.019(2) 0.002(2) -0.001(2) 0.001(2)
C35 0.036(3) 0.028(3) 0.038(4) -0.006(2) -0.004(3) 0.000(2)
C36 0.046(4) 0.024(3) 0.046(4) -0.003(3) -0.010(3) 0.003(3)
C37 0.044(4) 0.028(3) 0.041(3) -0.003(3) -0.006(3) 0.014(3)
C38 0.039(3) 0.035(3) 0.030(3) 0.002(3) -0.006(3) 0.007(3)
C39 0.029(3) 0.029(3) 0.017(2) -0.001(2) -0.002(2) 0.005(2)
C40 0.019(2) 0.033(3) 0.020(2) 0.002(2) -0.0008(18) 0.002(2)
C41 0.014(2) 0.031(3) 0.023(2) 0.000(2) 0.003(2) -0.0022(19)
C42 0.021(2) 0.023(3) 0.031(3) 0.002(2) -0.003(2) -0.006(2)
C43 0.039(3) 0.031(3) 0.031(3) -0.002(2) -0.011(3) -0.011(3)
C44 0.046(4) 0.026(3) 0.028(3) -0.007(2) 0.003(3) -0.005(3)
C45 0.050(3) 0.023(3) 0.019(2) 0.000(2) -0.001(2) -0.005(3)

loop_
_atom_type_symbol
_atom_type_description
_atom_type_scat_dispersion_real
_atom_type_scat_dispersion_imag
_atom_type_scat_source
C C 0.0033 0.0016
;
International Tables for Crystallography
(Vol. C, Tables 4.2.6.8 and 6.1.1.4)
;
H H 0.0000 0.0000
;
International Tables for Crystallography
(Vol. C, Table 6.1.1.4)
;
N N 0.0061 0.0033
;
International Tables for Crystallography
(Vol. C, Tables 4.2.6.8 and 6.1.1.4)
;
O O 0.0106 0.0060
;
International Tables for Crystallography
(Vol. C, Tables 4.2.6.8 and 6.1.1.4)
;
Pt Pt -1.7033 8.3905
;
International Tables for Crystallography
(Vol. C, Tables 4.2.6.8 and 6.1.1.4)
;

loop_
_geom_angle_atom_site_label_1
_geom_angle_atom_site_label_2
_geom_angle_atom_site_label_3
_geom_angle
_geom_angle_site_symmetry_1
_geom_angle_site_symmetry_3
_geom_angle_publ_flag
O1 Pt1 O2 175.7(2) . . ?
O1 Pt1 N1 91.1(2) . . ?
O2 Pt1 N1 89.61(19) . . ?
O1 Pt1 N2 89.3(2) . . ?
O2 Pt1 N2 90.6(2) . . ?
N1 Pt1 N2 171.6(2) . . ?
O3 Pt2 O3 175.5(2) 2_665 . ?
O3 Pt2 N3 88.57(16) 2_665 . ?
O3 Pt2 N3 91.78(16) . . ?
O3 Pt2 N3 91.78(16) 2_665 2_665 ?
O3 Pt2 N3 88.57(16) . 2_665 ?
N3 Pt2 N3 171.1(2) . 2_665 ?
C2 O1 Pt1 123.2(4) . . ?
C13 O2 Pt1 122.0(4) . . ?
C32 O3 Pt2 126.7(3) . . ?
C11 N1 C23 116.5(4) . . ?
C11 N1 Pt1 124.3(4) . . ?
C23 N1 Pt1 118.8(4) . . ?
C22 N2 C30 116.3(6) . . ?
C22 N2 Pt1 124.6(4) . . ?
C30 N2 Pt1 118.8(5) . . ?
C41 N3 C42 114.6(4) . . ?
C41 N3 Pt2 125.6(3) . . ?
C42 N3 Pt2 119.1(3) . . ?
C10 C1 C2 119.7(5) . . ?
C10 C1 C11 117.1(5) . . ?
C2 C1 C11 123.1(5) . . ?
O1 C2 C3 118.8(5) . . ?
O1 C2 C1 123.8(6) . . ?
C3 C2 C1 117.4(6) . . ?
C2 C3 C4 122.5(6) . . ?
C2 C3 H3 118.8 . . ?
C4 C3 H3 118.8 . . ?
C3 C4 C9 119.7(5) . . ?
C3 C4 C5 121.9(6) . . ?
C9 C4 C5 118.4(6) . . ?
C6 C5 C4 119.8(6) . . ?
C6 C5 H5 120.1 . . ?
C4 C5 H5 120.1 . . ?
C5 C6 C7 121.7(7) . . ?
C5 C6 H6 119.2 . . ?
C7 C6 H6 119.2 . . ?
C8 C7 C6 120.9(7) . . ?
C8 C7 H7 119.6 . . ?
C6 C7 H7 119.6 . . ?
C7 C8 C9 119.1(7) . . ?
C7 C8 H8 120.5 . . ?
C9 C8 H8 120.5 . . ?
C10 C9 C4 118.3(6) . . ?
C10 C9 C8 121.6(6) . . ?
C4 C9 C8 120.1(6) . . ?
C1 C10 C9 122.2(5) . . ?
C1 C10 H10 118.9 . . ?
C9 C10 H10 118.9 . . ?
N1 C11 C1 126.2(5) . . ?
N1 C11 H11 116.9 . . ?
C1 C11 H11 116.9 . . ?
C21 C12 C22 117.4(5) . . ?
C21 C12 C13 119.2(5) . . ?
C22 C12 C13 123.1(6) . . ?
O2 C13 C14 118.5(5) . . ?
O2 C13 C12 123.6(5) . . ?
C14 C13 C12 117.8(5) . . ?
C13 C14 C15 122.2(5) . . ?
C13 C14 H14 118.9 . . ?
C15 C14 H14 118.9 . . ?
C14 C15 C20 119.7(5) . . ?
C14 C15 C16 122.2(5) . . ?
C20 C15 C16 118.1(5) . . ?
C17 C16 C15 120.7(6) . . ?
C17 C16 H16 119.7 . . ?
C15 C16 H16 119.7 . . ?
C16 C17 C18 120.8(6) . . ?
C16 C17 H17 119.6 . . ?
C18 C17 H17 119.6 . . ?
C19 C18 C17 119.6(6) . . ?
C19 C18 H18 120.2 . . ?
C17 C18 H18 120.2 . . ?
C18 C19 C20 121.5(6) . . ?
C18 C19 H19 119.3 . . ?
C20 C19 H19 119.3 . . ?
C21 C20 C15 117.8(5) . . ?
C21 C20 C19 122.9(6) . . ?
C15 C20 C19 119.3(6) . . ?
C20 C21 C12 123.2(5) . . ?
C20 C21 H21 118.4 . . ?
C12 C21 H21 118.4 . . ?
N2 C22 C12 126.1(6) . . ?
N2 C22 H22 117.0 . . ?
C12 C22 H22 117.0 . . ?
N1 C23 C24 111.7(5) . . ?
N1 C23 H23A 109.3 . . ?
C24 C23 H23A 109.3 . . ?
N1 C23 H23B 109.3 . . ?
C24 C23 H23B 109.3 . . ?
H23A C23 H23B 108.0 . . ?
C23 C24 C25 129.9(8) . . ?
C23 C24 H24A 104.8 . . ?
C25 C24 H24A 104.8 . . ?
C23 C24 H24B 104.8 . . ?
C25 C24 H24B 104.8 . . ?
H24A C24 H24B 105.8 . . ?
C26 C25 C24 116.0(8) . . ?
C26 C25 H25A 108.3 . . ?
C24 C25 H25A 108.3 . . ?
C26 C25 H25B 108.3 . . ?
C24 C25 H25B 108.3 . . ?
H25A C25 H25B 107.4 . . ?
C25 C26 C27 114.2(10) . . ?
C25 C26 H26A 108.7 . . ?
C27 C26 H26A 108.7 . . ?
C25 C26 H26B 108.7 . . ?
C27 C26 H26B 108.7 . . ?
H26A C26 H26B 107.6 . . ?
C28 C27 C26 124.8(11) . . ?
C28 C27 H27A 106.1 . . ?
C26 C27 H27A 106.1 . . ?
C28 C27 H27B 106.1 . . ?
C26 C27 H27B 106.1 . . ?
H27A C27 H27B 106.3 . . ?
C29 C28 C27 104.7(11) . . ?
C29 C28 H28A 110.8 . . ?
C27 C28 H28A 110.8 . . ?
C29 C28 H28B 110.8 . . ?
C27 C28 H28B 110.8 . . ?
H28A C28 H28B 108.9 . . ?
C28 C29 C30 113.7(9) . . ?
C28 C29 H29A 108.8 . . ?
C30 C29 H29A 108.8 . . ?
C28 C29 H29B 108.8 . . ?
C30 C29 H29B 108.8 . . ?
H29A C29 H29B 107.7 . . ?
N2 C30 C29 111.2(7) . . ?
N2 C30 H30A 109.4 . . ?
C29 C30 H30A 109.4 . . ?
N2 C30 H30B 109.4 . . ?
C29 C30 H30B 109.4 . . ?
H30A C30 H30B 108.0 . . ?
C40 C31 C32 119.5(5) . . ?
C40 C31 C41 116.6(5) . . ?
C32 C31 C41 123.7(5) . . ?
O3 C32 C33 117.9(5) . . ?
O3 C32 C31 124.2(5) . . ?
C33 C32 C31 117.9(5) . . ?
C32 C33 C34 123.3(5) . . ?
C32 C33 H33 118.4 . . ?
C34 C33 H33 118.4 . . ?
C33 C34 C35 122.9(5) . . ?
C33 C34 C39 118.8(5) . . ?
C35 C34 C39 118.4(5) . . ?
C36 C35 C34 120.9(6) . . ?
C36 C35 H35 119.5 . . ?
C34 C35 H35 119.5 . . ?
C35 C36 C37 120.6(6) . . ?
C35 C36 H36 119.7 . . ?
C37 C36 H36 119.7 . . ?
C38 C37 C36 119.5(6) . . ?
C38 C37 H37 120.3 . . ?
C36 C37 H37 120.3 . . ?
C37 C38 C39 122.0(6) . . ?
C37 C38 H38 119.0 . . ?
C39 C38 H38 119.0 . . ?
C40 C39 C38 122.8(5) . . ?
C40 C39 C34 118.6(5) . . ?
C38 C39 C34 118.7(5) . . ?
C31 C40 C39 122.0(5) . . ?
C31 C40 H40 119.0 . . ?
C39 C40 H40 119.0 . . ?
N3 C41 C31 126.7(4) . . ?
N3 C41 H41 116.6 . . ?
C31 C41 H41 116.6 . . ?
N3 C42 C43 111.7(4) . . ?
N3 C42 H42A 109.3 . . ?
C43 C42 H42A 109.3 . . ?
N3 C42 H42B 109.3 . . ?
C43 C42 H42B 109.3 . . ?
H42A C42 H42B 107.9 . . ?
C44 C43 C42 116.4(5) . . ?
C44 C43 H43A 108.2 . . ?
C42 C43 H43A 108.2 . . ?
C44 C43 H43B 108.2 . . ?
C42 C43 H43B 108.2 . . ?
H43A C43 H43B 107.3 . . ?
C43 C44 C45 117.3(5) . . ?
C43 C44 H44A 108.0 . . ?
C45 C44 H44A 108.0 . . ?
C43 C44 H44B 108.0 . . ?
C45 C44 H44B 108.0 . . ?
H44A C44 H44B 107.2 . . ?
C45 C45 C44 113.0(7) 2_665 . ?
C45 C45 H45A 109.0 2_665 . ?
C44 C45 H45A 109.0 . . ?
C45 C45 H45B 109.0 2_665 . ?
C44 C45 H45B 109.0 . . ?
H45A C45 H45B 107.8 . . ?

loop_
_geom_bond_atom_site_label_1
_geom_bond_atom_site_label_2
_geom_bond_distance
_geom_bond_site_symmetry_2
_geom_bond_publ_flag
Pt1 O1 2.007(4) . ?
Pt1 O2 2.006(4) . ?
Pt1 N1 2.008(4) . ?
Pt1 N2 2.006(5) . ?
Pt2 O3 2.004(4) 2_665 ?
Pt2 O3 2.004(4) . ?
Pt2 N3 2.014(4) . ?
Pt2 N3 2.014(4) 2_665 ?
O1 C2 1.299(8) . ?
O2 C13 1.322(7) . ?
O3 C32 1.318(6) . ?
N1 C11 1.286(8) . ?
N1 C23 1.477(7) . ?
N2 C22 1.278(9) . ?
N2 C30 1.474(8) . ?
N3 C41 1.284(7) . ?
N3 C42 1.496(7) . ?
C1 C10 1.391(9) . ?
C1 C2 1.440(8) . ?
C1 C11 1.444(8) . ?
C2 C3 1.396(8) . ?
C3 C4 1.408(9) . ?
C3 H3 0.9500 . ?
C4 C9 1.409(9) . ?
C4 C5 1.430(8) . ?
C5 C6 1.364(10) . ?
C5 H5 0.9500 . ?
C6 C7 1.385(12) . ?
C6 H6 0.9500 . ?
C7 C8 1.373(12) . ?
C7 H7 0.9500 . ?
C8 C9 1.429(9) . ?
C8 H8 0.9500 . ?
C9 C10 1.405(9) . ?
C10 H10 0.9500 . ?
C11 H11 0.9500 . ?
C12 C21 1.382(8) . ?
C12 C22 1.434(8) . ?
C12 C13 1.438(8) . ?
C13 C14 1.382(8) . ?
C14 C15 1.406(8) . ?
C14 H14 0.9500 . ?
C15 C20 1.416(8) . ?
C15 C16 1.431(8) . ?
C16 C17 1.367(9) . ?
C16 H16 0.9500 . ?
C17 C18 1.426(10) . ?
C17 H17 0.9500 . ?
C18 C19 1.345(10) . ?
C18 H18 0.9500 . ?
C19 C20 1.431(8) . ?
C19 H19 0.9500 . ?
C20 C21 1.383(9) . ?
C21 H21 0.9500 . ?
C22 H22 0.9500 . ?
C23 C24 1.525(6) . ?
C23 H23A 0.9900 . ?
C23 H23B 0.9900 . ?
C24 C25 1.528(6) . ?
C24 H24A 0.9900 . ?
C24 H24B 0.9900 . ?
C25 C26 1.511(7) . ?
C25 H25A 0.9900 . ?
C25 H25B 0.9900 . ?
C26 C27 1.536(6) . ?
C26 H26A 0.9900 . ?
C26 H26B 0.9900 . ?
C27 C28 1.520(7) . ?
C27 H27A 0.9900 . ?
C27 H27B 0.9900 . ?
C28 C29 1.507(7) . ?
C28 H28A 0.9900 . ?
C28 H28B 0.9900 . ?
C29 C30 1.509(7) . ?
C29 H29A 0.9900 . ?
C29 H29B 0.9900 . ?
C30 H30A 0.9900 . ?
C30 H30B 0.9900 . ?
C31 C40 1.393(7) . ?
C31 C32 1.441(7) . ?
C31 C41 1.450(7) . ?
C32 C33 1.383(7) . ?
C33 C34 1.398(8) . ?
C33 H33 0.9500 . ?
C34 C35 1.421(8) . ?
C34 C39 1.431(8) . ?
C35 C36 1.369(9) . ?
C35 H35 0.9500 . ?
C36 C37 1.420(10) . ?
C36 H36 0.9500 . ?
C37 C38 1.359(10) . ?
C37 H37 0.9500 . ?
C38 C39 1.413(8) . ?
C38 H38 0.9500 . ?
C39 C40 1.402(8) . ?
C40 H40 0.9500 . ?
C41 H41 0.9500 . ?
C42 C43 1.526(8) . ?
C42 H42A 0.9900 . ?
C42 H42B 0.9900 . ?
C43 C44 1.499(9) . ?
C43 H43A 0.9900 . ?
C43 H43B 0.9900 . ?
C44 C45 1.544(9) . ?
C44 H44A 0.9900 . ?
C44 H44B 0.9900 . ?
C45 C45 1.539(13) 2_665 ?
C45 H45A 0.9900 . ?
C45 H45B 0.9900 . ?

loop_
_geom_torsion_atom_site_label_1
_geom_torsion_atom_site_label_2
_geom_torsion_atom_site_label_3
_geom_torsion_atom_site_label_4
_geom_torsion
_geom_torsion_site_symmetry_1
_geom_torsion_site_symmetry_2
_geom_torsion_site_symmetry_3
_geom_torsion_site_symmetry_4
_geom_torsion_publ_flag
Pt1 O1 C2 C3 -153.4(5) . . . . ?
Pt1 O1 C2 C1 28.0(9) . . . . ?
C10 C1 C2 O1 174.6(6) . . . . ?
C11 C1 C2 O1 -1.4(10) . . . . ?
C10 C1 C2 C3 -4.0(9) . . . . ?
C11 C1 C2 C3 -180.0(6) . . . . ?
O1 C2 C3 C4 -179.0(5) . . . . ?
C1 C2 C3 C4 -0.3(9) . . . . ?
C2 C3 C4 C9 3.5(9) . . . . ?
C2 C3 C4 C5 -173.6(6) . . . . ?
C3 C4 C5 C6 -179.7(6) . . . . ?
C9 C4 C5 C6 3.2(9) . . . . ?
C4 C5 C6 C7 -0.3(10) . . . . ?
C5 C6 C7 C8 -1.9(11) . . . . ?
C6 C7 C8 C9 1.0(12) . . . . ?
C3 C4 C9 C10 -2.4(9) . . . . ?
C5 C4 C9 C10 174.8(6) . . . . ?
C3 C4 C9 C8 178.8(6) . . . . ?
C5 C4 C9 C8 -4.0(9) . . . . ?
C7 C8 C9 C10 -176.8(7) . . . . ?
C7 C8 C9 C4 1.9(11) . . . . ?
C2 C1 C10 C9 5.3(9) . . . . ?
C11 C1 C10 C9 -178.6(6) . . . . ?
C4 C9 C10 C1 -2.0(9) . . . . ?
C8 C9 C10 C1 176.8(6) . . . . ?
C23 N1 C11 C1 177.0(6) . . . . ?
Pt1 N1 C11 C1 3.6(9) . . . . ?
C10 C1 C11 N1 167.6(6) . . . . ?
C2 C1 C11 N1 -16.3(10) . . . . ?
Pt1 O2 C13 C14 -154.6(4) . . . . ?
Pt1 O2 C13 C12 29.1(7) . . . . ?
C21 C12 C13 O2 173.5(6) . . . . ?
C22 C12 C13 O2 0.0(9) . . . . ?
C21 C12 C13 C14 -2.9(8) . . . . ?
C22 C12 C13 C14 -176.4(6) . . . . ?
O2 C13 C14 C15 -177.2(5) . . . . ?
C12 C13 C14 C15 -0.7(8) . . . . ?
C13 C14 C15 C20 2.2(9) . . . . ?
C13 C14 C15 C16 -177.7(6) . . . . ?
C14 C15 C16 C17 178.6(6) . . . . ?
C20 C15 C16 C17 -1.4(9) . . . . ?
C15 C16 C17 C18 0.8(11) . . . . ?
C16 C17 C18 C19 1.6(11) . . . . ?
C17 C18 C19 C20 -3.3(11) . . . . ?
C14 C15 C20 C21 -0.2(8) . . . . ?
C16 C15 C20 C21 179.7(6) . . . . ?
C14 C15 C20 C19 179.8(5) . . . . ?
C16 C15 C20 C19 -0.3(8) . . . . ?
C18 C19 C20 C21 -177.3(6) . . . . ?
C18 C19 C20 C15 2.7(9) . . . . ?
C15 C20 C21 C12 -3.5(9) . . . . ?
C19 C20 C21 C12 176.5(6) . . . . ?
C22 C12 C21 C20 178.9(6) . . . . ?
C13 C12 C21 C20 5.1(9) . . . . ?
C30 N2 C22 C12 173.8(7) . . . . ?
Pt1 N2 C22 C12 0.9(11) . . . . ?
C21 C12 C22 N2 169.5(7) . . . . ?
C13 C12 C22 N2 -16.9(11) . . . . ?
C11 N1 C23 C24 -102.0(8) . . . . ?
Pt1 N1 C23 C24 71.8(7) . . . . ?
N1 C23 C24 C25 -50.0(13) . . . . ?
C23 C24 C25 C26 87.1(16) . . . . ?
C24 C25 C26 C27 -163.9(12) . . . . ?
C25 C26 C27 C28 66(2) . . . . ?
C26 C27 C28 C29 80.2(18) . . . . ?
C27 C28 C29 C30 -146.9(9) . . . . ?
C22 N2 C30 C29 -116.7(10) . . . . ?
Pt1 N2 C30 C29 56.7(10) . . . . ?
C28 C29 C30 N2 42.5(14) . . . . ?
Pt2 O3 C32 C33 -172.2(4) . . . . ?
Pt2 O3 C32 C31 8.2(7) . . . . ?
C40 C31 C32 O3 177.5(5) . . . . ?
C41 C31 C32 O3 3.1(8) . . . . ?
C40 C31 C32 C33 -2.1(7) . . . . ?
C41 C31 C32 C33 -176.5(5) . . . . ?
O3 C32 C33 C34 -178.3(5) . . . . ?
C31 C32 C33 C34 1.3(9) . . . . ?
C32 C33 C34 C35 -179.8(6) . . . . ?
C32 C33 C34 C39 0.7(9) . . . . ?
C33 C34 C35 C36 -178.9(6) . . . . ?
C39 C34 C35 C36 0.7(9) . . . . ?
C34 C35 C36 C37 0.2(10) . . . . ?
C35 C36 C37 C38 -0.9(10) . . . . ?
C36 C37 C38 C39 0.7(10) . . . . ?
C37 C38 C39 C40 -179.2(6) . . . . ?
C37 C38 C39 C34 0.2(9) . . . . ?
C33 C34 C39 C40 -1.9(8) . . . . ?
C35 C34 C39 C40 178.5(5) . . . . ?
C33 C34 C39 C38 178.7(6) . . . . ?
C35 C34 C39 C38 -0.9(8) . . . . ?
C32 C31 C40 C39 0.9(8) . . . . ?
C41 C31 C40 C39 175.7(5) . . . . ?
C38 C39 C40 C31 -179.5(5) . . . . ?
C34 C39 C40 C31 1.1(8) . . . . ?
C42 N3 C41 C31 169.9(5) . . . . ?
Pt2 N3 C41 C31 -0.4(8) . . . . ?
C40 C31 C41 N3 178.1(5) . . . . ?
C32 C31 C41 N3 -7.4(9) . . . . ?
C41 N3 C42 C43 -84.5(6) . . . . ?
Pt2 N3 C42 C43 86.4(5) . . . . ?
N3 C42 C43 C44 -63.0(7) . . . . ?
C42 C43 C44 C45 85.4(7) . . . . ?
C43 C44 C45 C45 -147.7(5) . . . 2_665 ?
